data_2200909
loop_
_publ_author_name
'Dupont, L\'eon'
'Messali, Mouslim'
'Christiaens, L\'eon'

_publ_section_title
;
 <i>o</i>-Methylselenobenzoyl cyanide
;
_journal_issue 3
_journal_name_full 'Acta Crystallographica Section E'
_journal_page_first o341
_journal_page_last o342
_journal_paper_doi 10.1107/S1600536802003422
_journal_volume 58
_journal_year 2002
_chemical_formula_iupac 'C9 H7 N1 O1 Se1'
_chemical_formula_moiety 'C9 H7 N1 O1 Se1'
_chemical_formula_structural 'C9 H7 N1 O1 Se1'
_chemical_formula_sum 'C9 H7 N O Se'
_chemical_formula_weight 224.12
_chemical_name_systematic
;
o-Methylselenobenzoyl cyanide
;
_space_group_IT_number 64
_symmetry_cell_setting orthorhombic
_symmetry_space_group_name_Hall '-C 2ac 2'
_symmetry_space_group_name_H-M 'C m c a'
_atom_sites_solution_hydrogens geom
_atom_sites_solution_primary direct
_atom_sites_solution_secondary difmap
_audit_creation_method SHELXL-97
_cell_angle_alpha 90.00
_cell_angle_beta 90.00
_cell_angle_gamma 90.00
_cell_formula_units_Z 8
_cell_length_a 6.8433(19)
_cell_length_b 15.585(9)
_cell_length_c 16.6460(12)
_cell_measurement_reflns_used 32
_cell_measurement_temperature 293(2)
_cell_measurement_theta_max 36.3
_cell_measurement_theta_min 31.5
_cell_volume 1775.3(11)
_computing_cell_refinement DIF4
_computing_data_collection 'DIF4 (Stoe & Cie, 1987)'
_computing_data_reduction 'REDU4 (Stoe & Cie, 1987)'
_computing_molecular_graphics 'ORTEPIII (Burnett & Johnson, 1996)'
_computing_publication_material SHELXL97
_computing_structure_refinement 'SHELXL97 (Sheldrick, 1997)'
_computing_structure_solution 'SHELXS97 (Sheldrick, 1997)'
_diffrn_ambient_temperature 293(2)
_diffrn_measured_fraction_theta_full .955
_diffrn_measured_fraction_theta_max .955
_diffrn_measurement_device_type 'Stoe--Siemens AED four-circle'
_diffrn_measurement_method \w
_diffrn_radiation_monochromator graphite
_diffrn_radiation_source 'fine-focus sealed tube'
_diffrn_radiation_type CuK\a
_diffrn_radiation_wavelength 1.54180
_diffrn_reflns_av_R_equivalents .0000
_diffrn_reflns_av_sigmaI/netI .0239
_diffrn_reflns_limit_h_max 8
_diffrn_reflns_limit_h_min 0
_diffrn_reflns_limit_k_max 18
_diffrn_reflns_limit_k_min 0
_diffrn_reflns_limit_l_max 20
_diffrn_reflns_limit_l_min 0
_diffrn_reflns_number 848
_diffrn_reflns_theta_full 67.90
_diffrn_reflns_theta_max 67.90
_diffrn_reflns_theta_min 5.31
_diffrn_standards_decay_% 5
_diffrn_standards_interval_time 60
_diffrn_standards_number 2
_exptl_absorpt_coefficient_mu 5.313
_exptl_absorpt_correction_T_max .3746
_exptl_absorpt_correction_T_min .1400
_exptl_absorpt_correction_type '\y scan'
_exptl_absorpt_process_details '(EMPIR; Stoe & Cie, 1987)'
_exptl_crystal_colour yellow
_exptl_crystal_density_diffrn 1.677
_exptl_crystal_density_meas ?
_exptl_crystal_density_method 'not measured'
_exptl_crystal_description prism
_exptl_crystal_F_000 880
_exptl_crystal_size_max .61
_exptl_crystal_size_mid .38
_exptl_crystal_size_min .23
_refine_diff_density_max .412
_refine_diff_density_min -.342
_refine_ls_extinction_coef .0078(6)
_refine_ls_extinction_expression Fc^*^=kFc[1+0.001xFc^2^\l^3^/sin(2\q)]^-1/4^
_refine_ls_extinction_method SHELXL97
_refine_ls_goodness_of_fit_ref 1.008
_refine_ls_hydrogen_treatment mixed
_refine_ls_matrix_type full
_refine_ls_number_parameters 74
_refine_ls_number_reflns 848
_refine_ls_number_restraints 0
_refine_ls_restrained_S_all 1.008
_refine_ls_R_factor_all .0537
_refine_ls_R_factor_gt .0415
_refine_ls_shift/su_max <0.001
_refine_ls_shift/su_mean .000
_refine_ls_structure_factor_coef Fsqd
_refine_ls_weighting_details 'calc w = 1/[\s^2^(Fo^2^)+(0.0712P)^2^+0.7549P] where P = (Fo^2^+2Fc^2^)/3'
_refine_ls_weighting_scheme calc
_refine_ls_wR_factor_gt .1051
_refine_ls_wR_factor_ref .1106
_reflns_number_gt 624
_reflns_number_total 848
_reflns_threshold_expression I>2\s(I)
_cod_data_source_file dn6021.cif
_cod_data_source_block I
_cod_depositor_comments
;
The following automatic conversions were performed:
'_symmetry_cell_setting' value 'Orthorhombic' changed to 'orthorhombic'
according to '/home/saulius/struct/CIF-dictionaries/cif_core.dic'
dictionary named 'cif_core.dic' version 2.4.1 from 2010-06-29.

Automatic conversion script
Id: cif_fix_enum 1527 2010-12-29 10:47:43Z saulius 

The following automatic conversions were performed:

'_symmetry_cell_setting' value 'Orthorhombic' changed to
'orthorhombic' according to
/home/saulius/struct/CIF-dictionaries/cif_core.dic dictionary named
'cif_core.dic' version 2.4.1 from 2010-06-29.

Automatic conversion script
Id: cif_fix_values 1715 2011-07-08 13:25:40Z adriana 

The following automatic conversions were performed:

'_exptl_crystal_density_meas' value 'not measured' was changed to '?'
- the value is perceived as not measured.

Automatic conversion script
Id: cif_fix_values 3008 2015-01-20 13:52:24Z robertas 
;
_cod_original_cell_volume 1775.4(12)
_cod_original_sg_symbol_Hall '-C 2bc 2'
_cod_original_formula_sum 'C9 H7 N1 O1 Se1'
_cod_database_code 2200909
_cod_database_fobs_code 2200909

loop_
_symmetry_equiv_pos_as_xyz
'x, y, z'
'-x, -y+1/2, z+1/2'
'-x, y+1/2, -z+1/2'
'x, -y, -z'
'x+1/2, y+1/2, z'
'-x+1/2, -y+1, z+1/2'
'-x+1/2, y+1, -z+1/2'
'x+1/2, -y+1/2, -z'
'-x, -y, -z'
'x, y-1/2, -z-1/2'
'x, -y-1/2, z-1/2'
'-x, y, z'
'-x+1/2, -y+1/2, -z'
'x+1/2, y, -z-1/2'
'x+1/2, -y, z-1/2'
'-x+1/2, y+1/2, z'

loop_
_atom_site_label
_atom_site_fract_x
_atom_site_fract_y
_atom_site_fract_z
_atom_site_U_iso_or_equiv
_atom_site_adp_type
_atom_site_calc_flag
_atom_site_refinement_flags
_atom_site_occupancy
_atom_site_disorder_assembly
_atom_site_disorder_group
_atom_site_type_symbol
Se1 .0000 .09438(4) .45132(3) .0814(4) Uani d S 1 . . Se
O1 .0000 .1952(2) .5863(2) .0840(11) Uani d S 1 . . O
N1 .0000 .3958(3) .6510(3) .0974(16) Uani d S 1 . . N
C1 .0000 .2081(3) .4125(3) .0691(12) Uani d S 1 . . C
C2 .0000 .2265(4) .3304(3) .0767(14) Uani d S 1 . . C
H2 .0000 .1816 .2936 .092 Uiso calc SR 1 . . H
C3 .0000 .3098(4) .3028(3) .0869(17) Uani d S 1 . . C
H3 .0000 .3205 .2479 .104 Uiso calc SR 1 . . H
C4 .0000 .3766(4) .3554(4) .0887(16) Uani d S 1 . . C
H4 .0000 .4327 .3361 .106 Uiso calc SR 1 . . H
C5 .0000 .3620(4) .4361(3) .0808(15) Uani d S 1 . . C
H5 .0000 .4082 .4714 .097 Uiso calc SR 1 . . H
C6 .0000 .2779(3) .4665(3) .0700(13) Uani d S 1 . . C
C7 .0000 .0321(4) .3510(3) .0968(19) Uani d S 1 . . C
H7A .0000 -.0284 .3617 .145 Uiso calc SR 1 . . H
H7B .1145 .0469 .3207 .145 Uiso calc PR .50 . . H
H7C -.1145 .0469 .3207 .145 Uiso calc PR .50 . . H
C8 .0000 .2641(4) .5529(3) .0748(14) Uani d S 1 . . C
C9 .0000 .3414(4) .6056(3) .0804(14) Uani d S 1 . . C

loop_
_atom_site_aniso_label
_atom_site_aniso_U_11
_atom_site_aniso_U_22
_atom_site_aniso_U_33
_atom_site_aniso_U_12
_atom_site_aniso_U_13
_atom_site_aniso_U_23
Se1 .1192(6) .0709(5) .0542(4) .000 .000 .0010(2)
O1 .111(3) .084(2) .0572(19) .000 .000 .0011(17)
N1 .134(5) .093(3) .066(3) .000 .000 -.014(2)
C1 .081(3) .072(3) .055(2) .000 .000 .003(2)
C2 .100(4) .078(3) .052(2) .000 .000 .000(2)
C3 .119(5) .087(3) .054(3) .000 .000 .007(2)
C4 .113(5) .082(3) .071(3) .000 .000 .009(3)
C5 .109(4) .067(3) .066(3) .000 .000 .002(2)
C6 .081(3) .074(3) .055(3) .000 .000 .000(2)
C7 .150(6) .079(3) .062(3) .000 .000 -.007(3)
C8 .092(4) .080(4) .052(2) .000 .000 -.005(2)
C9 .097(4) .089(3) .056(2) .000 .000 -.001(3)

loop_
_atom_type_symbol
_atom_type_description
_atom_type_scat_dispersion_real
_atom_type_scat_dispersion_imag
_atom_type_scat_source
C C .0181 .0091 'International Tables Vol C Tables 4.2.6.8 and 6.1.1.4'
H H .0000 .0000 'International Tables Vol C Tables 4.2.6.8 and 6.1.1.4'
N N .0311 .0180 'International Tables Vol C Tables 4.2.6.8 and 6.1.1.4'
O O .0492 .0322 'International Tables Vol C Tables 4.2.6.8 and 6.1.1.4'
Se Se -.7943 1.1372 'International Tables Vol C Tables 4.2.6.8 and 6.1.1.4'

loop_
_geom_angle_atom_site_label_1
_geom_angle_atom_site_label_2
_geom_angle_atom_site_label_3
_geom_angle
_geom_angle_publ_flag
C1 Se1 C7 100.2(2) yes
C2 C1 C6 117.8(5) no
C2 C1 Se1 121.8(4) no
C6 C1 Se1 120.5(4) no
C3 C2 C1 121.2(5) no
C3 C2 H2 119.4 no
C1 C2 H2 119.4 no
C4 C3 C2 120.6(5) no
C4 C3 H3 119.7 no
C2 C3 H3 119.7 no
C3 C4 C5 120.4(5) no
C3 C4 H4 119.8 no
C5 C4 H4 119.8 no
C4 C5 C6 120.8(5) no
C4 C5 H5 119.6 no
C6 C5 H5 119.6 no
C5 C6 C1 119.3(4) no
C5 C6 C8 119.6(5) no
C1 C6 C8 121.1(5) no
Se1 C7 H7A 109.5 no
Se1 C7 H7B 109.5 no
H7A C7 H7B 109.5 no
Se1 C7 H7C 109.5 no
H7A C7 H7C 109.5 no
H7B C7 H7C 109.5 no
O1 C8 C6 125.9(5) yes
O1 C8 C9 116.5(4) yes
C6 C8 C9 117.6(5) yes
N1 C9 C8 174.4(6) yes

loop_
_geom_bond_atom_site_label_1
_geom_bond_atom_site_label_2
_geom_bond_site_symmetry_2
_geom_bond_distance
_geom_bond_publ_flag
Se1 C1 . 1.887(5) yes
Se1 C7 . 1.932(5) yes
O1 C8 . 1.210(7) yes
N1 C9 . 1.135(7) yes
C1 C2 . 1.398(6) no
C1 C6 . 1.410(7) no
C2 C3 . 1.377(8) no
C2 H2 . .9300 no
C3 C4 . 1.360(8) no
C3 H3 . .9300 no
C4 C5 . 1.362(7) no
C4 H4 . .9300 no
C5 C6 . 1.405(8) no
C5 H5 . .9300 no
C6 C8 . 1.454(5) yes
C7 H7A . .9600 no
C7 H7B . .9600 no
C7 H7C . .9600 no
C8 C9 . 1.491(8) no
